data_4074523
loop_
_publ_author_name
'Kelly, Bryte V.'
'Tanski, Joseph M.'
'Janak, Kevin E.'
'Parkin, Gerard'

_publ_section_title
;
 C&#x2212;H versus O&#x2212;H Bond Cleavage Reactions of
 Bis(2-hydroxyphenyl)phenylamine, PhN(o-C6H4OH)2:&#x00A0; Synthesis and
 Structural Characterization of Mononuclear and Dinuclear Tungsten
 Aryloxide Complexes Which Exhibit Bidentate, \Tridentate, and
 Tetradentate Coordination Modes
;
_journal_issue 25
_journal_name_full Organometallics
_journal_page_first 5839
_journal_paper_doi 10.1021/om060732l
_journal_volume 25
_journal_year 2006
_chemical_formula_sum 'C27 H42 N O2 P3 W'
_chemical_formula_weight 689.38
_chemical_name_systematic
; 
 ? 
;
_space_group_IT_number 33
_symmetry_cell_setting orthorhombic
_symmetry_space_group_name_Hall 'P 2c -2n'
_symmetry_space_group_name_H-M 'P n a 21'
_atom_sites_solution_hydrogens geom
_atom_sites_solution_primary direct
_atom_sites_solution_secondary difmap
_audit_creation_method SHELXL-97
_cell_angle_alpha 90.00
_cell_angle_beta 90.00
_cell_angle_gamma 90.00
_cell_formula_units_Z 4
_cell_length_a 9.4138(6)
_cell_length_b 17.4475(12)
_cell_length_c 18.0247(12)
_cell_measurement_temperature 243(2)
_cell_volume 2960.5(3)
_computing_cell_refinement 'Bruker SMART'
_computing_data_collection 'Bruker SMART'
_computing_data_reduction 'Bruker SHELXTL'
_computing_molecular_graphics 'Bruker SHELXTL'
_computing_publication_material 'Bruker SHELXTL'
_computing_structure_refinement 'SHELXL-97 (Sheldrick, 1997)'
_computing_structure_solution 'SHELXS-97 (Sheldrick, 1990)'
_diffrn_ambient_temperature 243(2)
_diffrn_measured_fraction_theta_full 0.956
_diffrn_measured_fraction_theta_max 0.956
_diffrn_measurement_device_type 'CCD area detector'
_diffrn_measurement_method 'phi and omega scans'
_diffrn_radiation_monochromator graphite
_diffrn_radiation_source 'fine-focus sealed tube'
_diffrn_radiation_type MoK\a
_diffrn_radiation_wavelength 0.71073
_diffrn_reflns_av_R_equivalents 0.0351
_diffrn_reflns_av_sigmaI/netI 0.0425
_diffrn_reflns_limit_h_max 7
_diffrn_reflns_limit_h_min -12
_diffrn_reflns_limit_k_max 22
_diffrn_reflns_limit_k_min -16
_diffrn_reflns_limit_l_max 22
_diffrn_reflns_limit_l_min -23
_diffrn_reflns_number 19418
_diffrn_reflns_theta_full 28.27
_diffrn_reflns_theta_max 28.27
_diffrn_reflns_theta_min 1.62
_exptl_absorpt_coefficient_mu 4.087
_exptl_absorpt_correction_T_max 0.4953
_exptl_absorpt_correction_T_min 0.2344
_exptl_absorpt_correction_type empirical
_exptl_absorpt_process_details sadabs
_exptl_crystal_colour orange
_exptl_crystal_density_diffrn 1.547
_exptl_crystal_density_method 'not measured'
_exptl_crystal_description block
_exptl_crystal_F_000 1384
_exptl_crystal_size_max 0.50
_exptl_crystal_size_mid 0.20
_exptl_crystal_size_min 0.20
_refine_diff_density_max 1.121
_refine_diff_density_min -0.636
_refine_diff_density_rms 0.084
_refine_ls_abs_structure_details 'Flack H D (1983), Acta Cryst. A39, 876-881'
_refine_ls_abs_structure_Flack 0.032(8)
_refine_ls_extinction_coef 0.00025(3)
_refine_ls_extinction_expression Fc^*^=kFc[1+0.001xFc^2^\l^3^/sin(2\q)]^-1/4^
_refine_ls_extinction_method SHELXL
_refine_ls_goodness_of_fit_ref 1.007
_refine_ls_hydrogen_treatment mixed
_refine_ls_matrix_type full
_refine_ls_number_parameters 317
_refine_ls_number_reflns 6737
_refine_ls_number_restraints 1
_refine_ls_restrained_S_all 1.007
_refine_ls_R_factor_all 0.0561
_refine_ls_R_factor_gt 0.0288
_refine_ls_shift/su_max 0.003
_refine_ls_shift/su_mean 0.000
_refine_ls_structure_factor_coef Fsqd
_refine_ls_weighting_details 'calc w=1/[\s^2^(Fo^2^)+(0.0208P)^2^+0.0000P] where P=(Fo^2^+2Fc^2^)/3'
_refine_ls_weighting_scheme calc
_refine_ls_wR_factor_gt 0.0515
_refine_ls_wR_factor_ref 0.0564
_reflns_number_gt 4657
_reflns_number_total 6737
_reflns_threshold_expression >2sigma(I)
_cod_data_source_file om060732lsi20060811_114444.cif
_cod_data_source_block wys10
_cod_depositor_comments
;
The following automatic conversions were performed:

'_symmetry_cell_setting' value 'Orthorhombic' changed to
'orthorhombic' according to
/home/saulius/struct/CIF-dictionaries/cif_core.dic dictionary named
'cif_core.dic' version 2.4.1 from 2010-06-29.

Automatic conversion script
Id: cif_fix_values 1715 2011-07-08 13:25:40Z adriana 
;
_cod_original_sg_symbol_H-M Pna2(1)
_cod_database_code 4074523

loop_
_symmetry_equiv_pos_as_xyz
'x, y, z'
'-x, -y, z+1/2'
'x+1/2, -y+1/2, z'
'-x+1/2, y+1/2, z+1/2'

loop_
_atom_site_label
_atom_site_type_symbol
_atom_site_fract_x
_atom_site_fract_y
_atom_site_fract_z
_atom_site_U_iso_or_equiv
_atom_site_adp_type
_atom_site_occupancy
_atom_site_symmetry_multiplicity
_atom_site_calc_flag
_atom_site_refinement_flags
W W 0.753657(19) 0.506873(7) 0.53356(4) 0.02929(5) Uani 1 1 d .
H1 H 0.575(4) 0.4920(18) 0.549(2) 0.030(12) Uiso 1 1 d .
H2 H 0.696(4) 0.5021(17) 0.622(2) 0.015(10) Uiso 1 1 d .
P1 P 0.70214(15) 0.37735(8) 0.57780(9) 0.0448(4) Uani 1 1 d .
P2 P 0.94519(14) 0.52506(9) 0.62266(9) 0.0424(3) Uani 1 1 d .
P3 P 0.62227(15) 0.61952(9) 0.57486(10) 0.0460(4) Uani 1 1 d .
O1 O 0.8705(3) 0.59272(19) 0.4807(2) 0.0371(9) Uani 1 1 d .
O2 O 0.9000(3) 0.4388(2) 0.47119(19) 0.0387(9) Uani 1 1 d .
N N 0.6726(4) 0.5054(2) 0.4043(2) 0.0327(9) Uani 1 1 d .
C1 C 0.6315(7) 0.3050(3) 0.5152(3) 0.088(3) Uani 1 1 d .
H1A H 0.6174 0.2574 0.5421 0.133 Uiso 1 1 calc R
H1B H 0.6980 0.2966 0.4749 0.133 Uiso 1 1 calc R
H1C H 0.5414 0.3224 0.4952 0.133 Uiso 1 1 calc R
C2 C 0.5776(7) 0.3692(4) 0.6535(4) 0.083(2) Uani 1 1 d .
H2A H 0.5656 0.3156 0.6664 0.125 Uiso 1 1 calc R
H2B H 0.4868 0.3906 0.6387 0.125 Uiso 1 1 calc R
H2C H 0.6136 0.3970 0.6962 0.125 Uiso 1 1 calc R
C3 C 0.8494(7) 0.3207(3) 0.6146(4) 0.094(3) Uani 1 1 d .
H3A H 0.8146 0.2709 0.6302 0.141 Uiso 1 1 calc R
H3B H 0.8908 0.3471 0.6568 0.141 Uiso 1 1 calc R
H3C H 0.9209 0.3141 0.5764 0.141 Uiso 1 1 calc R
C4 C 1.0203(6) 0.6197(3) 0.6249(4) 0.078(2) Uani 1 1 d .
H4A H 1.0951 0.6217 0.6618 0.116 Uiso 1 1 calc R
H4B H 0.9469 0.6565 0.6375 0.116 Uiso 1 1 calc R
H4C H 1.0594 0.6320 0.5766 0.116 Uiso 1 1 calc R
C5 C 1.1058(5) 0.4701(4) 0.6013(3) 0.0667(19) Uani 1 1 d .
H5A H 1.1774 0.4800 0.6388 0.100 Uiso 1 1 calc R
H5B H 1.1419 0.4854 0.5531 0.100 Uiso 1 1 calc R
H5C H 1.0834 0.4159 0.6006 0.100 Uiso 1 1 calc R
C6 C 0.9228(6) 0.5071(3) 0.7210(3) 0.0583(17) Uani 1 1 d .
H6A H 1.0113 0.5177 0.7466 0.087 Uiso 1 1 calc R
H6B H 0.8967 0.4539 0.7286 0.087 Uiso 1 1 calc R
H6C H 0.8486 0.5401 0.7404 0.087 Uiso 1 1 calc R
C7 C 0.6468(7) 0.7060(3) 0.5206(4) 0.080(2) Uani 1 1 d .
H7A H 0.5904 0.7471 0.5417 0.120 Uiso 1 1 calc R
H7B H 0.6168 0.6968 0.4699 0.120 Uiso 1 1 calc R
H7C H 0.7463 0.7204 0.5211 0.120 Uiso 1 1 calc R
C8 C 0.4307(5) 0.6102(4) 0.5793(4) 0.077(2) Uani 1 1 d .
H8A H 0.3897 0.6581 0.5963 0.116 Uiso 1 1 calc R
H8B H 0.4059 0.5695 0.6136 0.116 Uiso 1 1 calc R
H8C H 0.3941 0.5981 0.5304 0.116 Uiso 1 1 calc R
C9 C 0.6498(7) 0.6587(4) 0.6669(3) 0.072(2) Uani 1 1 d .
H9A H 0.5890 0.7030 0.6737 0.108 Uiso 1 1 calc R
H9B H 0.7484 0.6738 0.6724 0.108 Uiso 1 1 calc R
H9C H 0.6267 0.6201 0.7037 0.108 Uiso 1 1 calc R
C11 C 0.8505(5) 0.6085(3) 0.4105(3) 0.0378(13) Uani 1 1 d .
C12 C 0.7489(5) 0.5691(3) 0.3676(3) 0.0354(11) Uani 1 1 d .
C13 C 0.7271(6) 0.5875(3) 0.2936(3) 0.0453(14) Uani 1 1 d .
H13A H 0.6615 0.5596 0.2650 0.054 Uiso 1 1 calc R
C14 C 0.8038(7) 0.6483(3) 0.2615(3) 0.0554(17) Uani 1 1 d .
H14A H 0.7881 0.6619 0.2117 0.067 Uiso 1 1 calc R
C15 C 0.9003(6) 0.6870(3) 0.3026(3) 0.0567(17) Uani 1 1 d .
H15A H 0.9505 0.7280 0.2811 0.068 Uiso 1 1 calc R
C16 C 0.9260(6) 0.6675(3) 0.3753(3) 0.0476(15) Uani 1 1 d .
H16A H 0.9959 0.6943 0.4020 0.057 Uiso 1 1 calc R
C22 C 0.7290(5) 0.4335(3) 0.3748(3) 0.0358(12) Uani 1 1 d .
C21 C 0.8532(5) 0.4058(3) 0.4108(3) 0.0359(12) Uani 1 1 d .
C26 C 0.9151(6) 0.3407(3) 0.3825(3) 0.0474(15) Uani 1 1 d .
H23A H 0.9972 0.3208 0.4051 0.057 Uiso 1 1 calc R
C25 C 0.8584(7) 0.3037(3) 0.3211(4) 0.0627(18) Uani 1 1 d .
H24A H 0.9031 0.2595 0.3026 0.075 Uiso 1 1 calc R
C24 C 0.7358(6) 0.3312(3) 0.2863(3) 0.0564(16) Uani 1 1 d .
H25A H 0.6957 0.3051 0.2458 0.068 Uiso 1 1 calc R
C23 C 0.6757(6) 0.3973(3) 0.3129(3) 0.0442(14) Uani 1 1 d .
H26A H 0.5966 0.4184 0.2884 0.053 Uiso 1 1 calc R
C31 C 0.5159(5) 0.5133(3) 0.3982(3) 0.0449(14) Uani 1 1 d .
C32 C 0.4309(5) 0.4510(4) 0.4115(3) 0.0532(16) Uani 1 1 d .
H32A H 0.4724 0.4029 0.4204 0.064 Uiso 1 1 calc R
C33 C 0.2823(6) 0.4586(6) 0.4120(4) 0.081(2) Uani 1 1 d .
H33A H 0.2244 0.4158 0.4216 0.097 Uiso 1 1 calc R
C34 C 0.2218(7) 0.5293(6) 0.3982(4) 0.087(3) Uani 1 1 d .
H34A H 0.1226 0.5350 0.3995 0.105 Uiso 1 1 calc R
C35 C 0.3059(7) 0.5905(5) 0.3828(4) 0.081(2) Uani 1 1 d .
H35A H 0.2646 0.6382 0.3718 0.098 Uiso 1 1 calc R
C36 C 0.4532(6) 0.5829(4) 0.3834(3) 0.0597(17) Uani 1 1 d .
H36A H 0.5105 0.6259 0.3735 0.072 Uiso 1 1 calc R

loop_
_atom_site_aniso_label
_atom_site_aniso_U_11
_atom_site_aniso_U_22
_atom_site_aniso_U_33
_atom_site_aniso_U_23
_atom_site_aniso_U_13
_atom_site_aniso_U_12
W 0.02977(8) 0.03272(8) 0.02538(8) -0.0027(2) 0.00044(13) -0.00180(10)
P1 0.0494(8) 0.0403(8) 0.0448(9) 0.0024(7) 0.0078(8) -0.0072(6)
P2 0.0413(8) 0.0542(9) 0.0316(8) 0.0070(7) -0.0069(7) -0.0081(7)
P3 0.0519(8) 0.0471(9) 0.0389(9) -0.0124(8) 0.0006(8) 0.0100(7)
O1 0.0370(19) 0.043(2) 0.032(2) 0.0059(18) -0.0077(17) -0.0110(16)
O2 0.0281(18) 0.056(2) 0.032(2) -0.0077(18) 0.0002(16) 0.0063(16)
N 0.027(2) 0.040(3) 0.031(2) -0.002(2) -0.0030(19) -0.0020(17)
C1 0.157(7) 0.057(4) 0.051(6) -0.006(3) 0.000(5) -0.047(4)
C2 0.116(6) 0.068(5) 0.066(5) 0.008(4) 0.037(5) -0.021(4)
C3 0.092(5) 0.049(4) 0.142(8) 0.034(5) -0.028(5) 0.010(4)
C4 0.084(5) 0.075(4) 0.074(5) 0.013(4) -0.043(4) -0.032(4)
C5 0.040(3) 0.113(5) 0.047(4) 0.018(4) -0.009(3) 0.005(3)
C6 0.060(4) 0.084(5) 0.030(3) 0.005(3) 0.000(3) 0.001(3)
C7 0.121(6) 0.043(3) 0.076(6) -0.004(4) 0.005(5) 0.030(3)
C8 0.053(4) 0.107(5) 0.073(5) -0.030(4) -0.006(4) 0.030(3)
C9 0.080(5) 0.083(5) 0.054(5) -0.031(4) -0.002(4) 0.011(4)
C11 0.035(3) 0.036(3) 0.043(4) 0.001(3) -0.001(3) 0.006(2)
C12 0.032(2) 0.046(3) 0.028(3) -0.003(2) 0.003(3) 0.015(3)
C13 0.046(4) 0.054(3) 0.036(3) 0.002(3) -0.002(3) 0.011(3)
C14 0.077(4) 0.061(4) 0.028(4) 0.018(3) 0.006(3) 0.020(3)
C15 0.074(5) 0.056(4) 0.040(4) 0.017(3) 0.009(3) -0.001(3)
C16 0.054(4) 0.048(4) 0.041(4) 0.003(3) 0.009(3) -0.009(3)
C22 0.035(3) 0.041(3) 0.031(3) -0.004(2) 0.010(2) -0.003(2)
C21 0.037(3) 0.036(3) 0.034(3) 0.001(2) 0.007(3) -0.001(2)
C26 0.047(3) 0.054(4) 0.041(4) -0.002(3) 0.008(3) 0.009(3)
C25 0.085(5) 0.052(4) 0.050(4) -0.011(3) 0.019(4) 0.006(4)
C24 0.072(5) 0.059(4) 0.038(3) -0.016(3) 0.006(4) -0.015(4)
C23 0.043(3) 0.057(4) 0.033(3) -0.016(3) 0.001(3) -0.004(3)
C31 0.028(3) 0.079(4) 0.028(3) -0.013(3) -0.005(2) -0.003(3)
C32 0.034(3) 0.082(5) 0.044(4) -0.008(3) -0.006(3) -0.007(3)
C33 0.035(4) 0.147(7) 0.060(5) -0.011(5) 0.003(3) -0.031(4)
C34 0.039(4) 0.177(9) 0.046(5) -0.020(5) -0.006(3) 0.028(5)
C35 0.041(4) 0.139(7) 0.065(5) -0.016(5) 0.002(4) 0.035(4)
C36 0.035(3) 0.091(5) 0.053(4) -0.017(3) -0.005(3) 0.017(3)

loop_
_atom_type_symbol
_atom_type_description
_atom_type_scat_dispersion_real
_atom_type_scat_dispersion_imag
_atom_type_scat_source
C C 0.0033 0.0016 'International Tables Vol C Tables 4.2.6.8 and 6.1.1.4'
H H 0.0000 0.0000 'International Tables Vol C Tables 4.2.6.8 and 6.1.1.4'
N N 0.0061 0.0033 'International Tables Vol C Tables 4.2.6.8 and 6.1.1.4'
O O 0.0106 0.0060 'International Tables Vol C Tables 4.2.6.8 and 6.1.1.4'
P P 0.1023 0.0942 'International Tables Vol C Tables 4.2.6.8 and 6.1.1.4'
W W -0.8490 6.8722 'International Tables Vol C Tables 4.2.6.8 and 6.1.1.4'

loop_
_geom_angle_atom_site_label_1
_geom_angle_atom_site_label_2
_geom_angle_atom_site_label_3
_geom_angle
H2 W H1 62.2(19)
H2 W O1 129.4(11)
H1 W O1 133.9(12)
H2 W O2 132.5(12)
H1 W O2 128.9(12)
O1 W O2 79.60(14)
H2 W P2 67.6(14)
H1 W P2 129.7(15)
O1 W P2 79.48(10)
O2 W P2 86.69(9)
H2 W P3 65.7(11)
H1 W P3 65.0(11)
O1 W P3 80.12(10)
O2 W P3 159.24(11)
P2 W P3 93.97(6)
H2 W P1 65.3(10)
H1 W P1 67.5(11)
O1 W P1 156.38(10)
O2 W P1 77.62(10)
P2 W P1 92.99(6)
P3 W P1 123.01(6)
H2 W N 143.1(14)
H1 W N 81.0(15)
O1 W N 74.81(13)
O2 W N 72.25(13)
P2 W N 149.15(10)
P3 W N 98.09(10)
P1 W N 103.80(10)
C2 P1 C1 100.2(3)
C2 P1 C3 100.1(3)
C1 P1 C3 97.3(3)
C2 P1 W 116.6(2)
C1 P1 W 120.8(2)
C3 P1 W 117.9(2)
C4 P2 C6 100.5(3)
C4 P2 C5 99.3(3)
C6 P2 C5 102.2(3)
C4 P2 W 115.2(2)
C6 P2 W 122.4(2)
C5 P2 W 113.8(2)
C9 P3 C8 97.8(3)
C9 P3 C7 99.3(3)
C8 P3 C7 103.0(3)
C9 P3 W 120.7(2)
C8 P3 W 116.5(2)
C7 P3 W 116.2(2)
C11 O1 W 121.1(3)
C21 O2 W 117.7(3)
C22 N C12 107.8(4)
C22 N C31 114.4(4)
C12 N C31 112.3(4)
C22 N W 104.0(3)
C12 N W 105.4(3)
C31 N W 112.3(3)
O1 C11 C16 121.3(5)
O1 C11 C12 121.7(5)
C16 C11 C12 116.9(5)
C13 C12 C11 121.0(5)
C13 C12 N 122.2(5)
C11 C12 N 116.8(4)
C12 C13 C14 119.6(5)
C15 C14 C13 119.8(5)
C14 C15 C16 121.0(5)
C15 C16 C11 121.6(5)
C23 C22 C21 121.0(5)
C23 C22 N 123.8(5)
C21 C22 N 115.1(4)
O2 C21 C26 122.0(5)
O2 C21 C22 120.5(4)
C26 C21 C22 117.4(5)
C21 C26 C25 121.2(5)
C26 C25 C24 121.0(6)
C23 C24 C25 118.2(6)
C24 C23 C22 121.2(6)
C32 C31 C36 118.9(5)
C32 C31 N 119.5(5)
C36 C31 N 121.5(5)
C31 C32 C33 120.5(7)
C34 C33 C32 119.5(8)
C35 C34 C33 119.9(6)
C34 C35 C36 120.2(7)
C31 C36 C35 120.8(7)

loop_
_geom_bond_atom_site_label_1
_geom_bond_atom_site_label_2
_geom_bond_distance
W H2 1.69(4)
W H1 1.73(4)
W O1 2.088(3)
W O2 2.139(3)
W P2 2.4354(16)
W P3 2.4385(15)
W P1 2.4450(15)
W N 2.451(4)
P1 C2 1.805(6)
P1 C1 1.819(5)
P1 C3 1.827(6)
P2 C4 1.797(5)
P2 C6 1.812(6)
P2 C5 1.832(5)
P3 C9 1.812(6)
P3 C8 1.812(5)
P3 C7 1.813(6)
O1 C11 1.308(6)
O2 C21 1.307(6)
N C22 1.463(6)
N C12 1.479(6)
N C31 1.486(6)
C11 C16 1.403(7)
C11 C12 1.409(7)
C12 C13 1.388(7)
C13 C14 1.406(8)
C14 C15 1.353(8)
C15 C16 1.376(7)
C22 C23 1.376(7)
C22 C21 1.422(6)
C21 C26 1.376(7)
C26 C25 1.387(7)
C25 C24 1.399(8)
C24 C23 1.372(7)
C31 C32 1.370(7)
C31 C36 1.377(7)
C32 C33 1.406(7)
C33 C34 1.381(13)
C34 C35 1.359(11)
C35 C36 1.393(7)
